data_2016232
loop_
_publ_author_name
'Wen, Yi-Hang'
'Feng, Xia'
'He, Yin-Hua'
'Lan, You-Zhao'
'Sun, Hong'

_publ_section_title
;
 Poly[\m-aqua-\m~4~-naphthalene-1,8-dicarboxylato-zinc(II)]
;
_journal_coeditor_code BG3055
_journal_issue 11
_journal_name_full 'Acta Crystallographica Section C'
_journal_page_first m504
_journal_page_last m506
_journal_paper_doi 10.1107/S0108270107047130
_journal_volume 63
_journal_year 2007
_chemical_formula_iupac '[Zn (C12 H6 O4) (H2 O1)]'
_chemical_formula_moiety 'C12 H8 O5 Zn'
_chemical_formula_sum 'C12 H8 O5 Zn'
_chemical_formula_weight 297.55
_chemical_name_systematic
;
catena-Poly[[\m-aqua-dizinc(II)]-bis(\m~4~-naphthalene-1,8-dicarboxylato)]
;
_space_group_IT_number 14
_symmetry_cell_setting monoclinic
_symmetry_space_group_name_Hall '-P 2ybc'
_symmetry_space_group_name_H-M 'P 1 21/c 1'
_atom_sites_solution_hydrogens geom
_atom_sites_solution_primary direct
_atom_sites_solution_secondary difmap
_audit_creation_method SHELXL-97
_cell_angle_alpha 90.00
_cell_angle_beta 98.97(3)
_cell_angle_gamma 90.00
_cell_formula_units_Z 4
_cell_length_a 15.693(3)
_cell_length_b 7.0491(14)
_cell_length_c 9.752(2)
_cell_measurement_reflns_used 3771
_cell_measurement_temperature 296(2)
_cell_measurement_theta_max 27.46
_cell_measurement_theta_min 2.63
_cell_volume 1065.6(4)
_computing_cell_refinement 'SAINT (Bruker, 2006)'
_computing_data_collection 'APEXII (Bruker, 2006)'
_computing_data_reduction 'SAINT (Bruker, 2006)'
_computing_molecular_graphics 'SHELXTL (Bruker, 2002)'
_computing_publication_material 'SHELXTL (Bruker, 2002)'
_computing_structure_refinement 'SHELXL97 (Sheldrick, 1997)'
_computing_structure_solution 'SHELXS97 (Sheldrick, 1997)'
_diffrn_ambient_temperature 296(2)
_diffrn_measured_fraction_theta_full 0.993
_diffrn_measured_fraction_theta_max 0.993
_diffrn_measurement_device_type 'Bruker APEXII area-detector diffractometer'
_diffrn_measurement_method '\w scans'
_diffrn_radiation_monochromator graphite
_diffrn_radiation_source 'fine-focus sealed tube'
_diffrn_radiation_type MoK\a
_diffrn_radiation_wavelength 0.71073
_diffrn_reflns_av_R_equivalents 0.0250
_diffrn_reflns_av_sigmaI/netI 0.0229
_diffrn_reflns_limit_h_max 20
_diffrn_reflns_limit_h_min -20
_diffrn_reflns_limit_k_max 9
_diffrn_reflns_limit_k_min -9
_diffrn_reflns_limit_l_max 12
_diffrn_reflns_limit_l_min -12
_diffrn_reflns_number 9526
_diffrn_reflns_theta_full 27.46
_diffrn_reflns_theta_max 27.46
_diffrn_reflns_theta_min 2.63
_diffrn_standards_decay_% 0
_diffrn_standards_interval_count 0
_diffrn_standards_number 0
_exptl_absorpt_coefficient_mu 2.314
_exptl_absorpt_correction_T_max .89
_exptl_absorpt_correction_T_min .67
_exptl_absorpt_correction_type empirical
_exptl_absorpt_process_details '(SADABS; Sheldrick, 1996)'
_exptl_crystal_colour colorless
_exptl_crystal_density_diffrn 1.855
_exptl_crystal_density_method 'not measured'
_exptl_crystal_description sheet
_exptl_crystal_F_000 600
_exptl_crystal_size_max .19
_exptl_crystal_size_mid .15
_exptl_crystal_size_min .05
_refine_diff_density_max 0.411
_refine_diff_density_min -0.426
_refine_ls_extinction_method none
_refine_ls_goodness_of_fit_ref 1.065
_refine_ls_hydrogen_treatment mixed
_refine_ls_matrix_type full
_refine_ls_number_parameters 169
_refine_ls_number_reflns 2427
_refine_ls_number_restraints 3
_refine_ls_restrained_S_all 1.065
_refine_ls_R_factor_gt 0.0236
_refine_ls_shift/su_max 0.001
_refine_ls_shift/su_mean 0.000
_refine_ls_structure_factor_coef Fsqd
_refine_ls_weighting_details 'calc w=1/[\s^2^(Fo^2^)+(0.0324P)^2^+0.3204P] where P=(Fo^2^+2Fc^2^)/3'
_refine_ls_weighting_scheme calc
_refine_ls_wR_factor_gt 0.0588
_refine_ls_wR_factor_ref 0.0612
_reflns_number_gt 2134
_reflns_number_total 2427
_reflns_threshold_expression I>2\s(I)
_cod_data_source_file bg3055.cif
_cod_data_source_block I
_cod_depositor_comments
;
The following automatic conversions were performed:
'_symmetry_cell_setting' value 'Monoclinic' changed to 'monoclinic'
according to '/home/saulius/struct/CIF-dictionaries/cif_core.dic'
dictionary named 'cif_core.dic' version 2.4.1 from 2010-06-29.

Automatic conversion script
Id: cif_fix_enum 1527 2010-12-29 10:47:43Z saulius 

The following automatic conversions were performed:

'_symmetry_cell_setting' value 'Monoclinic' changed to 'monoclinic'
according to /home/saulius/struct/CIF-dictionaries/cif_core.dic
dictionary named 'cif_core.dic' version 2.4.1 from 2010-06-29.

Automatic conversion script
Id: cif_fix_values 1715 2011-07-08 13:25:40Z adriana 
;
_cod_original_sg_symbol_H-M 'P 21/c'
_cod_database_code 2016232
_cod_database_fobs_code 2016232

loop_
_symmetry_equiv_pos_as_xyz
'x, y, z'
'-x, y+1/2, -z+1/2'
'-x, -y, -z'
'x, -y-1/2, z-1/2'

loop_
_atom_site_type_symbol
_atom_site_label
_atom_site_fract_x
_atom_site_fract_y
_atom_site_fract_z
_atom_site_U_iso_or_equiv
_atom_site_adp_type
_atom_site_calc_flag
_atom_site_refinement_flags
_atom_site_occupancy
Zn Zn1 0.500473(12) 0.10066(3) 0.740690(19) 0.01488(8) Uani d . 1
O O1 0.60470(8) -0.01324(19) 1.17533(13) 0.0208(3) Uani d . 1
O O2 0.59277(8) 0.29719(19) 1.12717(12) 0.0198(3) Uani d . 1
O O3 0.60664(8) 0.01144(19) 0.87537(12) 0.0206(3) Uani d . 1
O O4 0.59344(8) -0.29812(19) 0.91846(12) 0.0199(3) Uani d . 1
O O5 0.49977(9) -0.15646(17) 0.62521(12) 0.0162(2) Uani d D 1
H H5A 0.5419(10) -0.165(3) 0.587(2) 0.024 Uiso d D 1
H H5B 0.4572(11) -0.168(3) 0.560(2) 0.024 Uiso d D 1
C C1 0.77386(13) 0.2970(3) 1.1946(2) 0.0296(4) Uani d . 1
H H1A 0.7446 0.3981 1.2270 0.036 Uiso calc R 1
C C2 0.86478(14) 0.2982(4) 1.2141(3) 0.0397(6) Uani d . 1
H H2A 0.8951 0.4003 1.2580 0.048 Uiso calc R 1
C C3 0.90778(14) 0.1501(3) 1.1687(2) 0.0358(5) Uani d . 1
H H3A 0.9678 0.1493 1.1856 0.043 Uiso calc R 1
C C4 0.86338(12) -0.0035(3) 1.0961(2) 0.0259(4) Uani d . 1
C C5 0.77130(11) -0.0019(3) 1.07022(17) 0.0183(4) Uani d . 1
C C6 0.72804(12) 0.1488(3) 1.12855(19) 0.0194(4) Uani d . 1
C C7 0.63408(11) 0.1423(2) 1.14177(17) 0.0159(3) Uani d . 1
C C8 0.90848(14) -0.1577(3) 1.0485(2) 0.0346(5) Uani d . 1
H H8A 0.9684 -0.1590 1.0663 0.041 Uiso calc R 1
C C9 0.86620(14) -0.3033(4) 0.9776(3) 0.0384(5) Uani d . 1
H H9A 0.8969 -0.4054 0.9498 0.046 Uiso calc R 1
C C10 0.77538(13) -0.3001(3) 0.9459(2) 0.0303(5) Uani d . 1
H H10A 0.7467 -0.3998 0.8961 0.036 Uiso calc R 1
C C11 0.72874(12) -0.1520(3) 0.98756(19) 0.0192(4) Uani d . 1
C C12 0.63531(11) -0.1445(2) 0.92458(17) 0.0159(3) Uani d . 1

loop_
_atom_site_aniso_label
_atom_site_aniso_U_11
_atom_site_aniso_U_22
_atom_site_aniso_U_33
_atom_site_aniso_U_12
_atom_site_aniso_U_13
_atom_site_aniso_U_23
Zn1 0.01674(12) 0.01272(12) 0.01520(11) -0.00009(8) 0.00258(8) 0.00013(7)
O1 0.0197(6) 0.0202(7) 0.0241(6) -0.0017(5) 0.0083(5) 0.0006(5)
O2 0.0195(7) 0.0195(6) 0.0209(6) 0.0033(5) 0.0046(5) -0.0011(5)
O3 0.0199(6) 0.0200(7) 0.0203(6) 0.0014(5) -0.0017(5) 0.0011(5)
O4 0.0204(7) 0.0195(6) 0.0193(6) -0.0039(5) 0.0014(5) -0.0021(5)
O5 0.0186(6) 0.0150(6) 0.0153(6) -0.0002(5) 0.0034(5) -0.0013(5)
C1 0.0232(10) 0.0275(11) 0.0382(11) -0.0033(9) 0.0048(8) -0.0111(9)
C2 0.0228(11) 0.0407(13) 0.0543(14) -0.0110(10) 0.0013(10) -0.0179(11)
C3 0.0145(10) 0.0470(14) 0.0443(13) -0.0055(9) 0.0002(9) -0.0086(10)
C4 0.0170(9) 0.0331(11) 0.0270(9) 0.0003(8) 0.0015(7) -0.0019(8)
C5 0.0149(8) 0.0207(9) 0.0187(8) 0.0001(7) 0.0012(6) 0.0021(7)
C6 0.0172(9) 0.0215(9) 0.0194(8) -0.0012(7) 0.0030(7) 0.0007(7)
C7 0.0163(9) 0.0207(9) 0.0106(7) -0.0003(7) 0.0021(6) -0.0027(6)
C8 0.0154(10) 0.0454(14) 0.0423(12) 0.0065(9) 0.0026(8) -0.0053(10)
C9 0.0240(11) 0.0392(13) 0.0513(14) 0.0127(10) 0.0033(10) -0.0128(11)
C10 0.0243(11) 0.0272(11) 0.0383(11) 0.0042(9) 0.0016(8) -0.0096(9)
C11 0.0168(9) 0.0206(9) 0.0197(8) -0.0002(7) 0.0016(7) 0.0012(7)
C12 0.0169(9) 0.0197(9) 0.0114(7) 0.0007(7) 0.0030(6) -0.0022(6)

loop_
_atom_type_symbol
_atom_type_description
_atom_type_scat_dispersion_real
_atom_type_scat_dispersion_imag
_atom_type_scat_source
C C 0.0033 0.0016 'International Tables Vol C Tables 4.2.6.8 and 6.1.1.4'
H H 0.0000 0.0000 'International Tables Vol C Tables 4.2.6.8 and 6.1.1.4'
O O 0.0106 0.0060 'International Tables Vol C Tables 4.2.6.8 and 6.1.1.4'
Zn Zn 0.2839 1.4301 'International Tables Vol C Tables 4.2.6.8 and 6.1.1.4'

loop_
_geom_angle_atom_site_label_1
_geom_angle_atom_site_label_2
_geom_angle_atom_site_label_3
_geom_angle_site_symmetry_1
_geom_angle_site_symmetry_3
_geom_angle
O1 Zn1 O3 3_657 . 106.03(5)
O1 Zn1 O2 3_657 4_565 170.58(5)
O3 Zn1 O2 . 4_565 83.33(5)
O1 Zn1 O4 3_657 2_656 83.16(5)
O3 Zn1 O4 . 2_656 170.66(5)
O2 Zn1 O4 4_565 2_656 87.46(5)
O1 Zn1 O5 3_657 . 90.99(5)
O3 Zn1 O5 . . 90.82(5)
O2 Zn1 O5 4_565 . 87.71(5)
O4 Zn1 O5 2_656 . 87.31(5)
O1 Zn1 O5 3_657 2_656 85.33(5)
O3 Zn1 O5 . 2_656 86.17(5)
O2 Zn1 O5 4_565 2_656 96.60(5)
O4 Zn1 O5 2_656 2_656 96.41(5)
O5 Zn1 O5 . 2_656 174.41(4)
C7 O1 Zn1 . 3_657 136.07(12)
C7 O2 Zn1 . 4_566 128.62(11)
C12 O3 Zn1 . . 136.07(12)
C12 O4 Zn1 . 2_646 128.94(11)
Zn1 O5 Zn1 . 2_646 110.80(6)
Zn1 O5 H5A . . 111.6(15)
Zn1 O5 H5A 2_646 . 107.7(16)
Zn1 O5 H5B . . 114.6(14)
Zn1 O5 H5B 2_646 . 107.4(15)
H5A O5 H5B . . 104.4(18)
C6 C1 C2 . . 120.9(2)
C6 C1 H1A . . 119.5
C2 C1 H1A . . 119.5
C3 C2 C1 . . 119.8(2)
C3 C2 H2A . . 120.1
C1 C2 H2A . . 120.1
C2 C3 C4 . . 121.4(2)
C2 C3 H3A . . 119.3
C4 C3 H3A . . 119.3
C8 C4 C3 . . 121.30(18)
C8 C4 C5 . . 119.51(18)
C3 C4 C5 . . 119.19(18)
C6 C5 C4 . . 117.84(16)
C6 C5 C11 . . 124.49(16)
C4 C5 C11 . . 117.67(17)
C1 C6 C5 . . 120.51(18)
C1 C6 C7 . . 115.71(17)
C5 C6 C7 . . 123.12(16)
O1 C7 O2 . . 125.55(16)
O1 C7 C6 . . 117.14(15)
O2 C7 C6 . . 117.13(15)
C9 C8 C4 . . 121.4(2)
C9 C8 H8A . . 119.3
C4 C8 H8A . . 119.3
C8 C9 C10 . . 119.9(2)
C8 C9 H9A . . 120.1
C10 C9 H9A . . 120.1
C11 C10 C9 . . 121.0(2)
C11 C10 H10A . . 119.5
C9 C10 H10A . . 119.5
C10 C11 C5 . . 120.36(17)
C10 C11 C12 . . 116.00(16)
C5 C11 C12 . . 123.04(16)
O3 C12 O4 . . 125.46(16)
O3 C12 C11 . . 117.22(15)
O4 C12 C11 . . 117.19(15)

loop_
_geom_bond_atom_site_label_1
_geom_bond_atom_site_label_2
_geom_bond_site_symmetry_2
_geom_bond_distance
_geom_bond_publ_flag
Zn1 O1 3_657 2.0483(13) y
Zn1 O3 . 2.0529(13) y
Zn1 O2 4_565 2.0837(13) y
Zn1 O4 2_656 2.0921(13) y
Zn1 O5 . 2.1330(12) y
Zn1 O5 2_656 2.1547(12) y
O1 C7 . 1.252(2) ?
O2 C7 . 1.267(2) ?
O3 C12 . 1.254(2) ?
O4 C12 . 1.263(2) ?
O5 H5A . 0.813(15) ?
O5 H5B . 0.851(15) ?
C1 C6 . 1.370(3) ?
C1 C2 . 1.410(3) ?
C1 H1A . 0.9300 ?
C2 C3 . 1.354(3) ?
C2 H2A . 0.9300 ?
C3 C4 . 1.417(3) ?
C3 H3A . 0.9300 ?
C4 C8 . 1.414(3) ?
C4 C5 . 1.428(2) ?
C5 C6 . 1.426(3) ?
C5 C11 . 1.431(2) ?
C6 C7 . 1.501(3) ?
C8 C9 . 1.352(3) ?
C8 H8A . 0.9300 ?
C9 C10 . 1.411(3) ?
C9 H9A . 0.9300 ?
C10 C11 . 1.372(3) ?
C10 H10A . 0.9300 ?
C11 C12 . 1.500(2) ?

loop_
_geom_hbond_atom_site_label_D
_geom_hbond_atom_site_label_H
_geom_hbond_atom_site_label_A
_geom_hbond_site_symmetry_A
_geom_hbond_distance_DH
_geom_hbond_distance_HA
_geom_hbond_distance_DA
_geom_hbond_angle_DHA
O5 H5A O4 4 0.813(15) 1.955(18) 2.6931(19) 151(2)
O5 H5B O2 2_646 0.851(15) 1.888(17) 2.6757(19) 153(2)

loop_
_geom_torsion_atom_site_label_1
_geom_torsion_atom_site_label_2
_geom_torsion_atom_site_label_3
_geom_torsion_atom_site_label_4
_geom_torsion_site_symmetry_1
_geom_torsion_site_symmetry_4
_geom_torsion
O1 Zn1 O3 C12 3_657 . 58.13(17)
O2 Zn1 O3 C12 4_565 . -120.73(17)
O5 Zn1 O3 C12 . . -33.14(17)
O5 Zn1 O3 C12 2_656 . 142.15(17)
O1 Zn1 O5 Zn1 3_657 2_646 -52.77(7)
O3 Zn1 O5 Zn1 . 2_646 53.28(7)
O2 Zn1 O5 Zn1 4_565 2_646 136.57(7)
O4 Zn1 O5 Zn1 2_656 2_646 -135.87(7)
C6 C1 C2 C3 . . -0.9(4)
C1 C2 C3 C4 . . 2.8(4)
C2 C3 C4 C8 . . 179.8(2)
C2 C3 C4 C5 . . 0.0(3)
C8 C4 C5 C6 . . 175.51(19)
C3 C4 C5 C6 . . -4.7(3)
C8 C4 C5 C11 . . -4.4(3)
C3 C4 C5 C11 . . 175.36(19)
C2 C1 C6 C5 . . -4.0(3)
C2 C1 C6 C7 . . 166.9(2)
C4 C5 C6 C1 . . 6.7(3)
C11 C5 C6 C1 . . -173.39(18)
C4 C5 C6 C7 . . -163.57(17)
C11 C5 C6 C7 . . 16.4(3)
Zn1 O1 C7 O2 3_657 . -15.3(3)
Zn1 O1 C7 C6 3_657 . 159.64(12)
Zn1 O2 C7 O1 4_566 . 36.1(2)
Zn1 O2 C7 C6 4_566 . -138.90(13)
C1 C6 C7 O1 . . -131.74(18)
C5 C6 C7 O1 . . 38.9(2)
C1 C6 C7 O2 . . 43.7(2)
C5 C6 C7 O2 . . -145.67(17)
C3 C4 C8 C9 . . -179.2(2)
C5 C4 C8 C9 . . 0.6(3)
C4 C8 C9 C10 . . 2.1(4)
C8 C9 C10 C11 . . -0.8(4)
C9 C10 C11 C5 . . -3.1(3)
C9 C10 C11 C12 . . 168.3(2)
C6 C5 C11 C10 . . -174.26(18)
C4 C5 C11 C10 . . 5.7(3)
C6 C5 C11 C12 . . 15.0(3)
C4 C5 C11 C12 . . -165.10(17)
Zn1 O3 C12 O4 . . -13.4(3)
Zn1 O3 C12 C11 . . 162.28(12)
Zn1 O4 C12 O3 2_646 . 35.0(3)
Zn1 O4 C12 C11 2_646 . -140.68(13)
C10 C11 C12 O3 . . -131.44(19)
C5 C11 C12 O3 . . 39.7(2)
C10 C11 C12 O4 . . 44.6(2)
C5 C11 C12 O4 . . -144.23(17)
